data_4100814
loop_
_publ_author_name
'Paola Gilli'
'Valerio Bertolasi'
'Loretta Pretto'
'Valeria Ferretti'
'Gastone Gilli'

_publ_section_title
;
Covalent versus Electrostatic Nature of the Strong Hydrogen Bond:
Discrimination among Single, Double, and Asymmetric Single-Well Hydrogen
Bonds by Variable-Temperature X-ray Crystallographic Methods in \b-Diketone
Enol RAHB Systems
;
_journal_name_full 'Journal of the American Chemical Society'
_journal_page_first 3845
_journal_page_last 3855
_journal_paper_doi 10.1021/ja030213z
_journal_volume 126
_journal_year 2004
_chemical_formula_moiety 'C14 H18 O4'
_chemical_formula_sum 'C14 H18 O4'
_chemical_formula_weight 250.28
_space_group_IT_number 14
_symmetry_cell_setting monoclinic
_symmetry_space_group_name_Hall '-P 2yn'
_symmetry_space_group_name_H-M 'P 1 21/n 1'
_cell_angle_alpha 90.00
_cell_angle_beta 94.8720(7)
_cell_angle_gamma 90.00
_cell_formula_units_Z 4
_cell_length_a 8.0461(2)
_cell_length_b 12.1734(2)
_cell_length_c 12.5136(3)
_cell_measurement_temperature 125
_cell_volume 1221.26(5)
_diffrn_ambient_temperature 125
_exptl_crystal_density_diffrn 1.361
_cod_original_sg_symbol_H-M 'P 21/n'
_cod_database_code 4100814

loop_
_symmetry_equiv_pos_as_xyz
'x, y, z'
'-x+1/2, y+1/2, -z+1/2'
'-x, -y, -z'
'x-1/2, -y-1/2, z-1/2'

loop_
_atom_site_label
_atom_site_type_symbol
_atom_site_fract_x
_atom_site_fract_y
_atom_site_fract_z
_atom_site_U_iso_or_equiv
_atom_site_adp_type
_atom_site_occupancy
_atom_site_symmetry_multiplicity
_atom_site_calc_flag
_atom_site_refinement_flags
_atom_site_disorder_assembly
_atom_site_disorder_group
O1 O 0.83419(10) 0.20082(7) 0.24281(7) 0.0257(2) Uani 1 1 d . . .
H1A H 0.782(4) 0.165(2) 0.194(3) 0.031 Uiso 0.58(3) 1 d P . .
O2 O 1.14729(11) -0.11870(7) 0.31995(7) 0.0257(2) Uani 1 1 d . . .
H1B H 1.077(5) -0.147(3) 0.264(3) 0.031 Uiso 0.42(3) 1 d P . .
O3 O 0.99585(10) -0.21998(7) 0.15465(7) 0.02457(19) Uani 1 1 d . . .
H2A H 1.024(4) -0.190(2) 0.211(3) 0.029 Uiso 0.58(3) 1 d P . .
O4 O 0.69830(10) 0.10529(7) 0.07398(7) 0.02417(19) Uani 1 1 d . . .
H2B H 0.737(5) 0.126(3) 0.136(4) 0.029 Uiso 0.42(3) 1 d P . .
C1 C 0.96114(12) 0.03136(8) 0.29538(8) 0.0169(2) Uani 1 1 d . . .
C2 C 0.95002(13) 0.14615(9) 0.29767(8) 0.0192(2) Uani 1 1 d . . .
C3 C 1.07421(14) 0.21556(9) 0.36419(9) 0.0228(2) Uani 1 1 d . . .
C4 C 1.17530(15) 0.14915(10) 0.44953(9) 0.0248(2) Uani 1 1 d . . .
C5 C 1.24713(14) 0.04909(10) 0.39731(9) 0.0230(2) Uani 1 1 d . . .
C6 C 1.11355(13) -0.01735(9) 0.33540(8) 0.0191(2) Uani 1 1 d . . .
C7 C 0.82122(12) -0.04350(9) 0.24863(8) 0.0171(2) Uani 1 1 d . . .
C8 C 0.64907(14) -0.01262(10) 0.28517(9) 0.0225(2) Uani 1 1 d . . .
C9 C 0.81707(12) -0.06562(8) 0.12856(8) 0.0159(2) Uani 1 1 d . . .
C10 C 0.89588(13) -0.15968(9) 0.09252(9) 0.0190(2) Uani 1 1 d . . .
C11 C 0.87392(14) -0.19687(10) -0.02238(9) 0.0245(2) Uani 1 1 d . . .
C12 C 0.72340(14) -0.14483(10) -0.08396(9) 0.0230(2) Uani 1 1 d . . .
C13 C 0.72588(15) -0.02159(10) -0.06628(9) 0.0232(2) Uani 1 1 d . . .
C14 C 0.74556(12) 0.00841(9) 0.05096(9) 0.0183(2) Uani 1 1 d . . .
H31 H 1.1474(19) 0.2511(13) 0.3148(12) 0.032(4) Uiso 1 1 d . . .
H32 H 1.011(2) 0.2749(14) 0.3967(13) 0.034(4) Uiso 1 1 d . . .
H41 H 1.2617(19) 0.1938(13) 0.4849(12) 0.031(4) Uiso 1 1 d . . .
H42 H 1.1021(19) 0.1250(12) 0.5047(12) 0.031(4) Uiso 1 1 d . . .
H51 H 1.3264(19) 0.0727(13) 0.3472(13) 0.032(4) Uiso 1 1 d . . .
H52 H 1.303(2) -0.0022(13) 0.4493(13) 0.034(4) Uiso 1 1 d . . .
H7 H 0.8442(16) -0.1173(11) 0.2832(11) 0.019(3) Uiso 1 1 d . . .
H81 H 0.567(2) -0.0753(13) 0.2660(13) 0.034(4) Uiso 1 1 d . . .
H82 H 0.603(2) 0.0567(14) 0.2534(13) 0.039(4) Uiso 1 1 d . . .
H83 H 0.657(2) -0.0064(13) 0.3670(13) 0.037(4) Uiso 1 1 d . . .
H111 H 0.866(2) -0.2774(14) -0.0212(13) 0.036(4) Uiso 1 1 d . . .
H112 H 0.980(2) -0.1770(14) -0.0545(13) 0.041(4) Uiso 1 1 d . . .
H121 H 0.622(2) -0.1763(12) -0.0595(12) 0.030(4) Uiso 1 1 d . . .
H122 H 0.7233(19) -0.1610(12) -0.1599(13) 0.030(4) Uiso 1 1 d . . .
H131 H 0.625(2) 0.0154(13) -0.0953(13) 0.034(4) Uiso 1 1 d . . .
H132 H 0.8212(19) 0.0118(12) -0.0986(12) 0.029(4) Uiso 1 1 d . . .

loop_
_atom_site_aniso_label
_atom_site_aniso_U_11
_atom_site_aniso_U_22
_atom_site_aniso_U_33
_atom_site_aniso_U_23
_atom_site_aniso_U_13
_atom_site_aniso_U_12
O1 0.0241(4) 0.0200(4) 0.0324(5) -0.0037(3) -0.0016(3) 0.0043(3)
O2 0.0281(4) 0.0203(4) 0.0275(4) 0.0002(3) -0.0039(3) 0.0037(3)
O3 0.0233(4) 0.0215(4) 0.0283(4) -0.0019(3) -0.0011(3) 0.0040(3)
O4 0.0251(4) 0.0199(4) 0.0270(4) 0.0005(3) -0.0011(3) 0.0023(3)
C1 0.0170(5) 0.0192(5) 0.0146(4) -0.0021(4) 0.0027(4) -0.0021(4)
C2 0.0177(5) 0.0216(5) 0.0190(5) -0.0045(4) 0.0050(4) -0.0008(4)
C3 0.0229(5) 0.0211(5) 0.0249(5) -0.0077(4) 0.0041(4) -0.0041(4)
C4 0.0245(5) 0.0298(6) 0.0198(5) -0.0074(4) 0.0007(4) -0.0067(5)
C5 0.0200(5) 0.0279(6) 0.0204(5) -0.0020(4) -0.0029(4) -0.0022(4)
C6 0.0203(5) 0.0224(5) 0.0147(5) 0.0003(4) 0.0019(4) -0.0018(4)
C7 0.0166(5) 0.0184(5) 0.0162(5) -0.0012(4) 0.0021(4) -0.0023(4)
C8 0.0185(5) 0.0286(6) 0.0210(5) -0.0016(4) 0.0042(4) -0.0006(4)
C9 0.0139(4) 0.0177(5) 0.0161(5) -0.0012(4) 0.0019(3) -0.0029(4)
C10 0.0163(5) 0.0195(5) 0.0215(5) -0.0023(4) 0.0028(4) -0.0041(4)
C11 0.0227(5) 0.0278(6) 0.0231(5) -0.0098(4) 0.0030(4) -0.0003(4)
C12 0.0233(5) 0.0281(6) 0.0173(5) -0.0052(4) 0.0011(4) -0.0062(4)
C13 0.0253(5) 0.0263(6) 0.0176(5) 0.0014(4) -0.0008(4) -0.0064(4)
C14 0.0148(4) 0.0201(5) 0.0200(5) -0.0003(4) 0.0021(4) -0.0045(4)

loop_
_geom_bond_atom_site_label_1
_geom_bond_atom_site_label_2
_geom_bond_distance
_geom_bond_site_symmetry_2
_geom_bond_publ_flag
O1 C2 1.2939(14) . ?
O1 H1A 0.84(4) . ?
O2 C6 1.2815(14) . ?
O2 H1B 0.93(5) . ?
O3 C10 1.2977(14) . ?
O3 H2A 0.81(4) . ?
O4 C14 1.2795(13) . ?
O4 H2B 0.85(5) . ?
C1 C2 1.4006(15) . ?
C1 C6 1.4149(14) . ?
C1 C7 1.5259(14) . ?
C2 C3 1.5047(14) . ?
C3 C4 1.5191(17) . ?
C3 H31 0.989(16) . ?
C3 H32 0.990(17) . ?
C4 C5 1.5196(16) . ?
C4 H41 0.960(16) . ?
C4 H42 0.990(16) . ?
C5 C6 1.5059(15) . ?
C5 H51 0.975(16) . ?
C5 H52 0.984(16) . ?
C7 C9 1.5240(14) . ?
C7 C8 1.5416(14) . ?
C7 H7 1.007(14) . ?
C8 H81 1.025(16) . ?
C8 H82 0.993(17) . ?
C8 H83 1.023(17) . ?
C9 C10 1.4018(14) . ?
C9 C14 1.4111(15) . ?
C10 C11 1.5035(15) . ?
C11 C12 1.5177(16) . ?
C11 H111 0.983(17) . ?
C11 H112 1.005(18) . ?
C12 C13 1.5163(16) . ?
C12 H121 0.975(16) . ?
C12 H122 0.971(16) . ?
C13 C14 1.5071(15) . ?
C13 H131 0.972(16) . ?
C13 H132 0.985(16) . ?
